data_7154874
loop_
_publ_author_name
'Biswal, Biswonath'
'Mallick, Debajani'
'Bag, Bamaprasad'

_publ_section_title
;
 Signaling preferences of substituted pyrrole coupled six-membered
 rhodamine spirocyclic probes for Hg(2+) ion detection.
;
_journal_issue 7
_journal_name_full 'Organic &amp; biomolecular chemistry'
_journal_page_first 2241
_journal_page_last 2248
_journal_paper_doi 10.1039/c5ob02606g
_journal_volume 14
_journal_year 2016
_chemical_formula_sum 'C34 H37 N3 O2'
_chemical_formula_weight 519.66
_chemical_name_systematic
;
 ?
;
_chemical_properties_physical Photo-sensitive
_space_group_crystal_system monoclinic
_space_group_IT_number 14
_space_group_name_Hall '-P 2yn'
_space_group_name_H-M_alt 'P 1 21/n 1'
_symmetry_space_group_name_Hall '-P 2yn'
_symmetry_space_group_name_H-M 'P 1 21/n 1'
_atom_sites_solution_hydrogens geom
_audit_creation_method SHELXL-2013
_audit_update_record
;
2014-11-07 deposited with the CCDC.
2016-01-07 downloaded from the CCDC.
;
_cell_angle_alpha 90
_cell_angle_beta 107.667(2)
_cell_angle_gamma 90
_cell_formula_units_Z 4
_cell_length_a 9.2664(7)
_cell_length_b 23.3329(17)
_cell_length_c 14.1502(11)
_cell_measurement_temperature 296(2)
_cell_volume 2915.1(4)
_computing_structure_refinement 'SHELXL-2013 (Sheldrick, 2013)'
_diffrn_ambient_temperature 296(2)
_diffrn_measured_fraction_theta_full 0.941
_diffrn_measured_fraction_theta_max 1.000
_diffrn_radiation_type MoK\a
_diffrn_radiation_wavelength 0.71073
_diffrn_reflns_av_R_equivalents 0.0956
_diffrn_reflns_av_unetI/netI 0.0614
_diffrn_reflns_laue_measured_fraction_full 0.941
_diffrn_reflns_laue_measured_fraction_max 1.000
_diffrn_reflns_limit_h_max 10
_diffrn_reflns_limit_h_min -10
_diffrn_reflns_limit_k_max 27
_diffrn_reflns_limit_k_min -27
_diffrn_reflns_limit_l_max 16
_diffrn_reflns_limit_l_min -16
_diffrn_reflns_number 39435
_diffrn_reflns_point_group_measured_fraction_full 0.941
_diffrn_reflns_point_group_measured_fraction_max 1.000
_diffrn_reflns_theta_full 25.242
_diffrn_reflns_theta_max 24.713
_diffrn_reflns_theta_min 2.309
_exptl_absorpt_coefficient_mu 0.074
_exptl_crystal_colour 'Pale Red'
_exptl_crystal_density_diffrn 1.184
_exptl_crystal_description Rectangular-parallelopiped
_exptl_crystal_F_000 1112
_exptl_crystal_size_max 0.150
_exptl_crystal_size_mid 0.130
_exptl_crystal_size_min 0.110
_refine_diff_density_max 0.626
_refine_diff_density_min -0.333
_refine_diff_density_rms 0.050
_refine_ls_extinction_method none
_refine_ls_goodness_of_fit_ref 1.044
_refine_ls_hydrogen_treatment constr
_refine_ls_matrix_type full
_refine_ls_number_parameters 352
_refine_ls_number_reflns 4960
_refine_ls_number_restraints 1
_refine_ls_restrained_S_all 1.052
_refine_ls_R_factor_all 0.1674
_refine_ls_R_factor_gt 0.0872
_refine_ls_shift/su_max 0.000
_refine_ls_shift/su_mean 0.000
_refine_ls_structure_factor_coef Fsqd
_refine_ls_weighting_details 'w=1/[\s^2^(Fo^2^)+(0.0832P)^2^+4.2785P] where P=(Fo^2^+2Fc^2^)/3'
_refine_ls_weighting_scheme calc
_refine_ls_wR_factor_gt 0.2039
_refine_ls_wR_factor_ref 0.2500
_reflns_Friedel_coverage 0.000
_reflns_number_gt 2652
_reflns_number_total 4960
_reflns_threshold_expression 'I > 2\s(I)'
_cod_data_source_file c5ob02606g2.cif
_cod_data_source_block BPB-L
_cod_depositor_comments 'Adding full bibliography for 7154874.cif.'
_cod_database_code 7154874
_shelx_space_group_comment
;
The symmetry employed for this shelxl refinement is uniquely defined
by the following loop, which should always be used as a source of
symmetry information in preference to the above space-group names.
They are only intended as comments.
;
_shelx_estimated_absorpt_t_min 0.989
_shelx_estimated_absorpt_t_max 0.992
_shelxl_version_number 2013-4

loop_
_space_group_symop_operation_xyz
'x, y, z'
'-x+1/2, y+1/2, -z+1/2'
'-x, -y, -z'
'x-1/2, -y-1/2, z-1/2'

loop_
_atom_site_label
_atom_site_type_symbol
_atom_site_fract_x
_atom_site_fract_y
_atom_site_fract_z
_atom_site_U_iso_or_equiv
_atom_site_adp_type
_atom_site_occupancy
_atom_site_site_symmetry_order
_atom_site_calc_flag
_atom_site_refinement_flags_posn
_atom_site_refinement_flags_adp
O1 O 0.9312(3) 0.01341(11) 0.1014(2) 0.0638(9) Uani 1 1 d . .
O2 O 1.4456(5) -0.14930(18) 0.4869(3) 0.1156(15) Uani 1 1 d . .
N1 N 0.6224(5) -0.14037(17) -0.0562(3) 0.0828(14) Uani 1 1 d . .
N2 N 1.1541(5) 0.18657(16) 0.2503(3) 0.0866(15) Uani 1 1 d . .
N3 N 1.1019(4) -0.07507(14) 0.3589(2) 0.0526(9) Uani 1 1 d . .
C1 C 0.9440(5) -0.13649(18) 0.1719(3) 0.0578(12) Uani 1 1 d . .
H1 H 0.9985 -0.1618 0.2204 0.069 Uiso 1 1 calc R U
C2 C 0.8257(5) -0.15758(19) 0.0964(3) 0.0664(13) Uani 1 1 d . .
H2 H 0.8011 -0.1963 0.0953 0.080 Uiso 1 1 calc R U
C3 C 0.7407(5) -0.12101(18) 0.0203(3) 0.0583(12) Uani 1 1 d . .
C4 C 0.7840(5) -0.06371(18) 0.0265(3) 0.0565(12) Uani 1 1 d . .
H4 H 0.7318 -0.0383 -0.0226 0.068 Uiso 1 1 calc R U
C5 C 1.0438(5) 0.09732(18) 0.1779(3) 0.0615(13) Uani 1 1 d . .
H5 H 0.9802 0.1168 0.1239 0.074 Uiso 1 1 calc R U
C6 C 1.1454(5) 0.12795(18) 0.2541(3) 0.0640(13) Uani 1 1 d . .
C7 C 1.2405(5) 0.09599(19) 0.3328(3) 0.0622(13) Uani 1 1 d . .
H7 H 1.3112 0.1147 0.3845 0.075 Uiso 1 1 calc R U
C8 C 1.2295(5) 0.03754(18) 0.3335(3) 0.0549(11) Uani 1 1 d . .
H8 H 1.2935 0.0176 0.3868 0.066 Uiso 1 1 calc R U
C9 C 1.1193(4) -0.05792(16) 0.2625(3) 0.0445(10) Uani 1 1 d . .
C10 C 0.9863(5) -0.07984(16) 0.1798(3) 0.0471(10) Uani 1 1 d . .
C11 C 0.9023(5) -0.04400(16) 0.1040(3) 0.0496(11) Uani 1 1 d . .
C12 C 1.1276(4) 0.00647(16) 0.2589(3) 0.0466(10) Uani 1 1 d . .
C13 C 1.0369(5) 0.03863(17) 0.1818(3) 0.0518(11) Uani 1 1 d . .
C14 C 1.2660(5) -0.08274(17) 0.2512(3) 0.0551(11) Uani 1 1 d . .
C15 C 1.2921(7) -0.0749(2) 0.1594(5) 0.0871(17) Uani 1 1 d . .
H15 H 1.2178 -0.0577 0.1077 0.105 Uiso 1 1 calc R U
C16 C 1.4237(11) -0.0921(3) 0.1444(7) 0.119(3) Uani 1 1 d . .
H16 H 1.4411 -0.0862 0.0838 0.143 Uiso 1 1 calc R U
C17 C 1.5308(9) -0.1186(3) 0.2218(8) 0.117(3) Uani 1 1 d . .
H17 H 1.6210 -0.1307 0.2123 0.141 Uiso 1 1 calc R U
C18 C 1.5090(6) -0.1275(2) 0.3117(6) 0.0888(18) Uani 1 1 d . .
H18 H 1.5836 -0.1453 0.3624 0.107 Uiso 1 1 calc R U
C19 C 1.3752(5) -0.10988(18) 0.3269(4) 0.0645(13) Uani 1 1 d . .
C20 C 1.3488(6) -0.12277(19) 0.4213(4) 0.0701(15) Uani 1 1 d . .
C21 C 1.2080(6) -0.10538(18) 0.4332(3) 0.0598(12) Uani 1 1 d . .
C22 C 1.1530(8) -0.1125(2) 0.5128(4) 0.0831(17) Uani 1 1 d . .
C23 C 1.0107(8) -0.0853(2) 0.4849(4) 0.0925(18) Uani 1 1 d . .
H23 H 0.9462 -0.0832 0.5239 0.111 Uiso 1 1 calc R U
C24 C 0.9806(6) -0.0619(2) 0.3906(3) 0.0659(13) Uani 1 1 d . .
C25 C 0.5402(8) -0.1946(3) -0.0448(5) 0.123(3) Uani 1 1 d . .
H25A H 0.5660 -0.2047 0.0249 0.147 Uiso 1 1 calc R U
H25B H 0.4317 -0.1882 -0.0694 0.147 Uiso 1 1 calc R U
C26 C 0.5793(13) -0.2393(4) -0.0969(7) 0.180(4) Uani 1 1 d . .
H26A H 0.5263 -0.2734 -0.0888 0.270 Uiso 1 1 calc R U
H26B H 0.6865 -0.2459 -0.0720 0.270 Uiso 1 1 calc R U
H26C H 0.5522 -0.2296 -0.1660 0.270 Uiso 1 1 calc R U
C27 C 0.5530(7) -0.1054(2) -0.1423(4) 0.0855(17) Uani 1 1 d . .
H27A H 0.5145 -0.1305 -0.1990 0.103 Uiso 1 1 calc R U
H27B H 0.6308 -0.0816 -0.1551 0.103 Uiso 1 1 calc R U
C28 C 0.4281(7) -0.0679(3) -0.1350(5) 0.110(2) Uani 1 1 d . .
H28A H 0.3896 -0.0465 -0.1954 0.165 Uiso 1 1 calc R U
H28B H 0.4651 -0.0419 -0.0804 0.165 Uiso 1 1 calc R U
H28C H 0.3485 -0.0910 -0.1246 0.165 Uiso 1 1 calc R U
C29 C 1.0480(7) 0.2188(2) 0.1718(5) 0.0913(19) Uani 1 1 d . .
H29A H 1.0379 0.2000 0.1090 0.110 Uiso 1 1 calc R U
H29B H 1.0892 0.2567 0.1689 0.110 Uiso 1 1 calc R U
C30 C 0.8923(8) 0.2249(3) 0.1846(6) 0.120(2) Uani 1 1 d . .
H30A H 0.8284 0.2466 0.1304 0.180 Uiso 1 1 calc R U
H30B H 0.9006 0.2443 0.2458 0.180 Uiso 1 1 calc R U
H30C H 0.8492 0.1875 0.1857 0.180 Uiso 1 1 calc R U
C31 C 1.2773(12) 0.2200(3) 0.3244(6) 0.157(4) Uani 1 1 d D .
H31A H 1.3670 0.1965 0.3502 0.188 Uiso 1 1 calc R U
H31B H 1.3044 0.2537 0.2935 0.188 Uiso 1 1 calc R U
C32 C 1.2213(14) 0.2349(5) 0.3965(8) 0.223(6) Uani 1 1 d D .
H32A H 1.2957 0.2564 0.4457 0.335 Uiso 1 1 calc R U
H32B H 1.1951 0.2011 0.4263 0.335 Uiso 1 1 calc R U
H32C H 1.1325 0.2580 0.3698 0.335 Uiso 1 1 calc R U
C33 C 1.2278(11) -0.1422(3) 0.6077(4) 0.147(3) Uani 1 1 d . .
H33A H 1.1642 -0.1401 0.6499 0.221 Uiso 1 1 calc R U
H33B H 1.3231 -0.1241 0.6398 0.221 Uiso 1 1 calc R U
H33C H 1.2446 -0.1816 0.5947 0.221 Uiso 1 1 calc R U
C34 C 0.8491(6) -0.0271(3) 0.3361(4) 0.0926(18) Uani 1 1 d . .
H34A H 0.8580 -0.0172 0.2722 0.139 Uiso 1 1 calc R U
H34B H 0.8459 0.0072 0.3728 0.139 Uiso 1 1 calc R U
H34C H 0.7579 -0.0487 0.3276 0.139 Uiso 1 1 calc R U

loop_
_atom_site_aniso_label
_atom_site_aniso_U_11
_atom_site_aniso_U_22
_atom_site_aniso_U_33
_atom_site_aniso_U_23
_atom_site_aniso_U_13
_atom_site_aniso_U_12
O1 0.076(2) 0.0435(17) 0.0520(18) 0.0025(13) -0.0106(16) -0.0097(15)
O2 0.101(3) 0.106(3) 0.104(3) 0.016(2) -0.024(3) 0.030(3)
N1 0.092(3) 0.055(2) 0.070(3) 0.004(2) -0.023(2) -0.026(2)
N2 0.099(3) 0.039(2) 0.088(3) -0.004(2) -0.020(3) -0.015(2)
N3 0.056(2) 0.049(2) 0.045(2) 0.0003(16) 0.0033(18) 0.0011(17)
C1 0.067(3) 0.046(3) 0.051(3) 0.006(2) 0.003(2) -0.002(2)
C2 0.076(3) 0.043(2) 0.066(3) 0.000(2) 0.001(3) -0.012(2)
C3 0.065(3) 0.051(3) 0.048(3) -0.004(2) 0.000(2) -0.009(2)
C4 0.062(3) 0.051(3) 0.045(2) 0.004(2) -0.002(2) -0.006(2)
C5 0.068(3) 0.042(3) 0.060(3) 0.004(2) -0.002(2) -0.003(2)
C6 0.070(3) 0.044(3) 0.067(3) -0.004(2) 0.004(3) -0.009(2)
C7 0.068(3) 0.054(3) 0.053(3) -0.008(2) 0.002(2) -0.014(2)
C8 0.056(3) 0.052(3) 0.049(3) 0.003(2) 0.005(2) -0.004(2)
C9 0.050(3) 0.043(2) 0.038(2) 0.0013(17) 0.0098(19) -0.0017(19)
C10 0.055(3) 0.042(2) 0.040(2) -0.0027(18) 0.008(2) -0.0046(19)
C11 0.060(3) 0.039(2) 0.044(2) -0.0013(19) 0.007(2) -0.006(2)
C12 0.053(3) 0.039(2) 0.043(2) -0.0048(18) 0.007(2) -0.0045(19)
C13 0.056(3) 0.048(2) 0.041(2) -0.003(2) 0.000(2) -0.008(2)
C14 0.056(3) 0.042(2) 0.064(3) -0.007(2) 0.013(2) -0.003(2)
C15 0.101(4) 0.068(3) 0.114(5) -0.010(3) 0.065(4) -0.005(3)
C16 0.161(7) 0.078(4) 0.160(7) -0.006(5) 0.111(7) -0.007(5)
C17 0.107(6) 0.065(4) 0.195(9) -0.013(5) 0.068(6) -0.001(4)
C18 0.066(4) 0.054(3) 0.140(6) -0.011(3) 0.022(4) -0.001(3)
C19 0.049(3) 0.041(2) 0.095(4) -0.013(3) 0.009(3) -0.001(2)
C20 0.066(3) 0.046(3) 0.073(3) -0.005(2) -0.016(3) 0.004(2)
C21 0.072(3) 0.049(3) 0.045(3) 0.002(2) -0.003(2) 0.001(2)
C22 0.115(5) 0.065(3) 0.056(3) 0.004(3) 0.005(3) -0.004(3)
C23 0.131(6) 0.085(4) 0.070(4) -0.007(3) 0.044(4) -0.019(4)
C24 0.073(3) 0.071(3) 0.054(3) -0.002(2) 0.021(3) -0.003(3)
C25 0.109(5) 0.112(6) 0.108(5) -0.019(4) -0.026(4) -0.005(4)
C26 0.269(12) 0.126(7) 0.144(8) -0.020(6) 0.061(8) 0.030(8)
C27 0.091(4) 0.075(4) 0.064(3) -0.012(3) -0.016(3) -0.008(3)
C28 0.094(5) 0.098(5) 0.115(5) 0.002(4) -0.001(4) 0.002(4)
C29 0.089(4) 0.045(3) 0.114(5) 0.007(3) -0.006(4) -0.010(3)
C30 0.112(6) 0.074(4) 0.156(7) 0.012(4) 0.012(5) -0.007(4)
C31 0.235(10) 0.082(5) 0.118(6) 0.010(5) 0.001(7) 0.034(6)
C32 0.307(15) 0.204(11) 0.141(8) -0.017(8) 0.042(9) 0.133(11)
C33 0.236(9) 0.134(6) 0.060(4) 0.023(4) 0.026(5) 0.021(6)
C34 0.071(4) 0.110(5) 0.092(4) -0.008(3) 0.018(3) 0.009(3)

loop_
_atom_type_symbol
_atom_type_description
_atom_type_scat_dispersion_real
_atom_type_scat_dispersion_imag
_atom_type_scat_source
C C 0.0033 0.0016 'International Tables Vol C Tables 4.2.6.8 and 6.1.1.4'
H H 0.0000 0.0000 'International Tables Vol C Tables 4.2.6.8 and 6.1.1.4'
N N 0.0061 0.0033 'International Tables Vol C Tables 4.2.6.8 and 6.1.1.4'
O O 0.0106 0.0060 'International Tables Vol C Tables 4.2.6.8 and 6.1.1.4'

loop_
_geom_angle_atom_site_label_1
_geom_angle_atom_site_label_2
_geom_angle_atom_site_label_3
_geom_angle
C11 O1 C13 119.3(3)
C3 N1 C27 121.8(4)
C3 N1 C25 120.2(4)
C27 N1 C25 116.9(4)
C6 N2 C29 120.9(4)
C6 N2 C31 121.8(4)
C29 N2 C31 117.2(4)
C24 N3 C21 109.2(4)
C24 N3 C9 125.0(3)
C21 N3 C9 125.7(4)
C2 C1 C10 123.4(4)
C1 C2 C3 120.5(4)
N1 C3 C4 121.1(4)
N1 C3 C2 122.2(4)
C4 C3 C2 116.7(4)
C11 C4 C3 121.2(4)
C13 C5 C6 120.6(4)
N2 C6 C5 120.9(4)
N2 C6 C7 122.0(4)
C5 C6 C7 117.0(4)
C8 C7 C6 120.3(4)
C7 C8 C12 123.4(4)
N3 C9 C12 108.8(3)
N3 C9 C10 109.4(3)
C12 C9 C10 110.5(3)
N3 C9 C14 110.1(3)
C12 C9 C14 108.6(3)
C10 C9 C14 109.5(3)
C1 C10 C11 115.8(4)
C1 C10 C9 122.4(4)
C11 C10 C9 121.8(3)
O1 C11 C4 115.0(3)
O1 C11 C10 122.6(3)
C4 C11 C10 122.4(4)
C13 C12 C8 115.4(4)
C13 C12 C9 122.9(3)
C8 C12 C9 121.7(4)
C5 C13 C12 123.3(4)
C5 C13 O1 114.9(4)
C12 C13 O1 121.8(4)
C19 C14 C15 119.0(5)
C19 C14 C9 123.8(4)
C15 C14 C9 117.1(4)
C16 C15 C14 121.4(7)
C15 C16 C17 118.1(7)
C18 C17 C16 122.3(7)
C17 C18 C19 119.5(6)
C14 C19 C18 119.7(6)
C14 C19 C20 121.1(5)
C18 C19 C20 119.2(5)
O2 C20 C21 122.2(5)
O2 C20 C19 120.2(5)
C21 C20 C19 117.6(4)
C22 C21 N3 109.0(5)
C22 C21 C20 129.9(5)
N3 C21 C20 121.1(4)
C21 C22 C23 105.3(5)
C21 C22 C33 127.4(6)
C23 C22 C33 127.3(6)
C24 C23 C22 110.2(5)
N3 C24 C23 106.4(5)
N3 C24 C34 125.7(4)
C23 C24 C34 127.8(5)
C26 C25 N1 110.6(8)
N1 C27 C28 115.6(5)
N2 C29 C30 114.0(5)
C32 C31 N2 106.3(10)

loop_
_geom_bond_atom_site_label_1
_geom_bond_atom_site_label_2
_geom_bond_distance
O1 C11 1.368(5)
O1 C13 1.386(4)
O2 C20 1.243(5)
N1 C3 1.362(5)
N1 C27 1.445(6)
N1 C25 1.511(8)
N2 C6 1.372(5)
N2 C29 1.450(6)
N2 C31 1.512(9)
N3 C24 1.366(6)
N3 C21 1.395(5)
N3 C9 1.477(5)
C1 C2 1.369(6)
C1 C10 1.374(5)
C2 C3 1.412(6)
C3 C4 1.391(6)
C4 C11 1.373(5)
C5 C13 1.373(6)
C5 C6 1.394(6)
C6 C7 1.406(6)
C7 C8 1.368(6)
C8 C12 1.388(5)
C9 C12 1.506(5)
C9 C10 1.508(5)
C9 C14 1.529(6)
C10 C11 1.396(5)
C12 C13 1.380(5)
C14 C19 1.384(6)
C14 C15 1.404(7)
C15 C16 1.360(9)
C16 C17 1.381(10)
C17 C18 1.362(9)
C18 C19 1.384(7)
C19 C20 1.460(7)
C20 C21 1.424(7)
C21 C22 1.380(7)
C22 C23 1.408(8)
C22 C33 1.483(8)
C23 C24 1.389(7)
C24 C34 1.472(7)
C25 C26 1.388(9)
C27 C28 1.480(8)
C29 C30 1.514(8)
C31 C32 1.324(11)

loop_
_geom_torsion_atom_site_label_1
_geom_torsion_atom_site_label_2
_geom_torsion_atom_site_label_3
_geom_torsion_atom_site_label_4
_geom_torsion
C10 C1 C2 C3 0.9(8)
C27 N1 C3 C4 10.7(8)
C25 N1 C3 C4 -157.4(5)
C27 N1 C3 C2 -169.0(5)
C25 N1 C3 C2 22.9(8)
C1 C2 C3 N1 179.9(5)
C1 C2 C3 C4 0.1(7)
N1 C3 C4 C11 179.4(5)
C2 C3 C4 C11 -0.8(7)
C29 N2 C6 C5 6.1(8)
C31 N2 C6 C5 -171.4(6)
C29 N2 C6 C7 -175.8(5)
C31 N2 C6 C7 6.7(9)
C13 C5 C6 N2 179.4(5)
C13 C5 C6 C7 1.1(7)
N2 C6 C7 C8 -179.4(5)
C5 C6 C7 C8 -1.2(7)
C6 C7 C8 C12 0.4(7)
C24 N3 C9 C12 63.8(5)
C21 N3 C9 C12 -113.9(4)
C24 N3 C9 C10 -57.1(5)
C21 N3 C9 C10 125.3(4)
C24 N3 C9 C14 -177.4(4)
C21 N3 C9 C14 4.9(5)
C2 C1 C10 C11 -1.2(7)
C2 C1 C10 C9 -178.6(4)
N3 C9 C10 C1 -53.6(5)
C12 C9 C10 C1 -173.4(4)
C14 C9 C10 C1 67.1(5)
N3 C9 C10 C11 129.1(4)
C12 C9 C10 C11 9.3(5)
C14 C9 C10 C11 -110.2(4)
C13 O1 C11 C4 172.8(4)
C13 O1 C11 C10 -7.0(6)
C3 C4 C11 O1 -179.2(4)
C3 C4 C11 C10 0.6(7)
C1 C10 C11 O1 -179.9(4)
C9 C10 C11 O1 -2.4(6)
C1 C10 C11 C4 0.4(6)
C9 C10 C11 C4 177.9(4)
C7 C8 C12 C13 0.5(7)
C7 C8 C12 C9 179.9(4)
N3 C9 C12 C13 -128.2(4)
C10 C9 C12 C13 -8.1(6)
C14 C9 C12 C13 112.0(4)
N3 C9 C12 C8 52.5(5)
C10 C9 C12 C8 172.6(4)
C14 C9 C12 C8 -67.3(5)
C6 C5 C13 C12 -0.2(8)
C6 C5 C13 O1 180.0(4)
C8 C12 C13 C5 -0.6(7)
C9 C12 C13 C5 -179.9(4)
C8 C12 C13 O1 179.2(4)
C9 C12 C13 O1 -0.2(7)
C11 O1 C13 C5 -172.0(4)
C11 O1 C13 C12 8.2(6)
N3 C9 C14 C19 -8.7(5)
C12 C9 C14 C19 110.2(4)
C10 C9 C14 C19 -129.0(4)
N3 C9 C14 C15 174.1(4)
C12 C9 C14 C15 -67.0(5)
C10 C9 C14 C15 53.7(5)
C19 C14 C15 C16 -1.8(7)
C9 C14 C15 C16 175.6(5)
C14 C15 C16 C17 1.2(9)
C15 C16 C17 C18 -0.4(10)
C16 C17 C18 C19 0.3(10)
C15 C14 C19 C18 1.6(6)
C9 C14 C19 C18 -175.6(4)
C15 C14 C19 C20 -175.5(4)
C9 C14 C19 C20 7.4(6)
C17 C18 C19 C14 -0.9(7)
C17 C18 C19 C20 176.2(5)
C14 C19 C20 O2 177.0(4)
C18 C19 C20 O2 0.0(7)
C14 C19 C20 C21 -1.3(6)
C18 C19 C20 C21 -178.3(4)
C24 N3 C21 C22 0.9(5)
C9 N3 C21 C22 178.9(4)
C24 N3 C21 C20 -177.7(4)
C9 N3 C21 C20 0.3(6)
O2 C20 C21 C22 1.0(8)
C19 C20 C21 C22 179.2(5)
O2 C20 C21 N3 179.2(4)
C19 C20 C21 N3 -2.5(6)
N3 C21 C22 C23 -0.3(5)
C20 C21 C22 C23 178.1(5)
N3 C21 C22 C33 179.8(6)
C20 C21 C22 C33 -1.7(9)
C21 C22 C23 C24 -0.3(6)
C33 C22 C23 C24 179.5(6)
C21 N3 C24 C23 -1.1(5)
C9 N3 C24 C23 -179.1(4)
C21 N3 C24 C34 176.0(5)
C9 N3 C24 C34 -2.0(7)
C22 C23 C24 N3 0.9(6)
C22 C23 C24 C34 -176.1(5)
C3 N1 C25 C26 -105.6(7)
C27 N1 C25 C26 85.7(8)
C3 N1 C27 C28 -88.4(7)
C25 N1 C27 C28 80.1(7)
C6 N2 C29 C30 76.0(7)
C31 N2 C29 C30 -106.4(7)
C6 N2 C31 C32 -93.0(8)
C29 N2 C31 C32 89.5(8)
